data_7117663
loop_
_publ_author_name
'Sebastian Heinl'
'Konrad Kiefer'
'Gabor Balazs'
'Claudia Wickleder'
'Manfred Scheer'

_publ_section_title
;
 The synthesis of the heterocubane cluster [{CpMn}4(mu3-P)4] as a
 tetrahedral shaped starting material for the formation of polymeric
 coordination compounds
;
_journal_name_full Chem.Commun.
_journal_page_first 13474
_journal_paper_doi 10.1039/C5cc04800A
_journal_volume 51
_journal_year 2015
_chemical_compound_source 'see text'
_chemical_formula_moiety 'C27 H25 Mn5 O2 P4, C H2 Cl2'
_chemical_formula_sum 'C28 H27 Cl2 Mn5 O2 P4'
_chemical_formula_weight 864.98
_space_group_crystal_system monoclinic
_space_group_IT_number 14
_space_group_name_Hall '-P 2yn'
_space_group_name_H-M_alt 'P 1 21/n 1'
_symmetry_Int_Tables_number 14
_symmetry_space_group_name_Hall '-P 2yn'
_symmetry_space_group_name_H-M 'P 1 21/n 1'
_atom_sites_solution_hydrogens geom
_atom_sites_solution_primary direct
_atom_sites_solution_secondary difmap
_audit_creation_date 2015-03-23
_audit_creation_method
;
Olex2 1.2
(compiled 2015.01.26 svn.r3150 for OlexSys, GUI svn.r4998)
;
_audit_update_record
;
2015-06-03 deposited with the CCDC.
2015-07-10 downloaded from the CCDC.
;
_cell_angle_alpha 90
_cell_angle_beta 106.097(1)
_cell_angle_gamma 90
_cell_formula_units_Z 4
_cell_length_a 11.9099(1)
_cell_length_b 14.8210(1)
_cell_length_c 17.9552(2)
_cell_measurement_reflns_used 6544
_cell_measurement_temperature 123.05(10)
_cell_measurement_theta_max 66.5629
_cell_measurement_theta_min 2.9791
_cell_volume 3045.13(5)
_computing_cell_refinement
;
CrysAlisPro, Agilent Technologies,
Version 1.171.36.21 (release 14-08-2012 CrysAlis171 .NET)
(compiled Sep 14 2012,17:21:16)
;
_computing_data_collection
;
CrysAlisPro, Agilent Technologies,
Version 1.171.36.21 (release 14-08-2012 CrysAlis171 .NET)
(compiled Sep 14 2012,17:21:16)
;
_computing_data_reduction
;
CrysAlisPro, Agilent Technologies,
Version 1.171.36.21 (release 14-08-2012 CrysAlis171 .NET)
(compiled Sep 14 2012,17:21:16)
;
_computing_molecular_graphics 'Olex2 (Dolomanov et al., 2009)'
_computing_publication_material 'Olex2 (Dolomanov et al., 2009)'
_computing_structure_refinement 'SHELXL-97 (Sheldrick, 1997)'
_computing_structure_solution 'SIR-97 (Altomare, 1999)'
_diffrn_ambient_temperature 123.05(10)
_diffrn_detector_area_resol_mean 10.5431
_diffrn_measured_fraction_theta_full 0.9864
_diffrn_measured_fraction_theta_max 0.9928
_diffrn_measurement_details
;
  1 omega   65.00  101.00   0.5000   10.0000
omega____ theta____ kappa____ phi______ frames
    -       41.4431  145.0000   50.0000 72

  2 omega   14.00  106.00   0.5000   10.0000
omega____ theta____ kappa____ phi______ frames
    -       41.4431   57.0000 -180.0000 184

  3 omega   66.00  109.00   0.5000   10.0000
omega____ theta____ kappa____ phi______ frames
    -       41.4431   38.0000   90.0000 86

  4 omega   16.00   68.00   0.5000   40.0000
omega____ theta____ kappa____ phi______ frames
    -       93.5000  -30.0000 -120.0000 104

  5 omega   19.00   67.00   0.5000   40.0000
omega____ theta____ kappa____ phi______ frames
    -       93.5000  -30.0000 -180.0000 96

  6 omega   19.00   68.00   0.5000   40.0000
omega____ theta____ kappa____ phi______ frames
    -       93.5000  -30.0000  120.0000 98

  7 omega   68.00  159.00   0.5000   40.0000
omega____ theta____ kappa____ phi______ frames
    -       93.5000   45.0000  120.0000 182

  8 omega   89.00  119.00   0.5000   40.0000
omega____ theta____ kappa____ phi______ frames
    -       93.5000  -61.0000  120.0000 60

  9 omega   69.00  162.00   0.5000   40.0000
omega____ theta____ kappa____ phi______ frames
    -       93.5000   45.0000    0.0000 186

 10 omega   24.00   72.00   0.5000   40.0000
omega____ theta____ kappa____ phi______ frames
    -       93.5000  -61.0000  120.0000 96

 11 omega  -99.00  -18.00   0.5000   10.0000
omega____ theta____ kappa____ phi______ frames
    -      -41.4431  125.0000   30.0000 162

 12 omega   12.00  109.00   0.5000   10.0000
omega____ theta____ kappa____ phi______ frames
    -       41.4431   57.0000  -60.0000 194
;
_diffrn_measurement_device_type 'Xcalibur, Ruby, Gemini ultra'
_diffrn_measurement_method '\w scans'
_diffrn_orient_matrix_UB_11 0.0686730000
_diffrn_orient_matrix_UB_12 0.0336963000
_diffrn_orient_matrix_UB_13 0.0809311000
_diffrn_orient_matrix_UB_21 -0.0755267000
_diffrn_orient_matrix_UB_22 -0.0599315000
_diffrn_orient_matrix_UB_23 0.0371048000
_diffrn_orient_matrix_UB_31 0.0877102000
_diffrn_orient_matrix_UB_32 -0.0780144000
_diffrn_orient_matrix_UB_33 0.0063915000
_diffrn_radiation_monochromator mirror
_diffrn_radiation_probe x-ray
_diffrn_radiation_type CuK\a
_diffrn_radiation_wavelength 1.54178
_diffrn_reflns_av_R_equivalents 0.0311
_diffrn_reflns_av_unetI/netI 0.0419
_diffrn_reflns_limit_h_max 13
_diffrn_reflns_limit_h_min -13
_diffrn_reflns_limit_k_max 16
_diffrn_reflns_limit_k_min -17
_diffrn_reflns_limit_l_max 14
_diffrn_reflns_limit_l_min -21
_diffrn_reflns_number 13200
_diffrn_reflns_reduction_process
;
;
_diffrn_reflns_theta_full 65.7239
_diffrn_reflns_theta_max 66.5629
_diffrn_reflns_theta_min 3.93
_diffrn_source 'Enhance Ultra (Cu) X-ray Source'
_exptl_absorpt_coefficient_mu 20.248
_exptl_absorpt_correction_T_max 0.350
_exptl_absorpt_correction_T_min 0.152
_exptl_absorpt_correction_type analytical
_exptl_absorpt_process_details
;
CrysAlisPro, Agilent Technologies,
Version 1.171.36.21 (release 14-08-2012 CrysAlis171 .NET)
(compiled Sep 14 2012,17:21:16)
Analytical numeric absorption correction using a multifaceted crystal
            model based on expressions derived by R.C. Clark & J.S. Reid.
(Clark, R. C. & Reid, J. S. (1995). Acta Cryst. A51, 887-897)
;
_exptl_crystal_colour 'dark brown'
_exptl_crystal_colour_modifier dark
_exptl_crystal_colour_primary brown
_exptl_crystal_density_diffrn 1.887
_exptl_crystal_density_method 'Not Measured'
_exptl_crystal_description block
_exptl_crystal_F_000 1720
_exptl_crystal_size_max 0.1889
_exptl_crystal_size_mid 0.1035
_exptl_crystal_size_min 0.1005
_refine_diff_density_max 0.484
_refine_diff_density_min -0.302
_refine_diff_density_rms 0.076
_refine_ls_abs_structure_Flack .
_refine_ls_extinction_method none
_refine_ls_goodness_of_fit_ref 0.867
_refine_ls_hydrogen_treatment constr
_refine_ls_matrix_type full
_refine_ls_number_parameters 370
_refine_ls_number_reflns 5258
_refine_ls_number_restraints 0
_refine_ls_restrained_S_all 0.867
_refine_ls_R_factor_all 0.0329
_refine_ls_R_factor_gt 0.0255
_refine_ls_shift/su_max 0.001
_refine_ls_shift/su_mean 0.000
_refine_ls_structure_factor_coef Fsqd
_refine_ls_weighting_details 'calc w=1/[\s^2^(Fo^2^)+(0.0312P)^2^] where P=(Fo^2^+2Fc^2^)/3'
_refine_ls_weighting_scheme calc
_refine_ls_wR_factor_gt 0.0561
_refine_ls_wR_factor_ref 0.0572
_reflns_number_gt 4150
_reflns_number_total 5258
_reflns_threshold_expression >2\s(i)
_cod_data_source_file c5cc04800a2.cif
_cod_data_source_block 1b
_cod_database_code 7117663
_chemical_oxdiff_formula C28H27Mn5P4Cl2O2
_reflns_odcompleteness_completeness 98.64
_reflns_odcompleteness_iscentric 1
_reflns_odcompleteness_theta 65.72
_olex2_refinement_description
;
1. Fixed Uiso
 At 1.2 times of:
  All C(H) groups, All C(H,H) groups
2.a Secondary CH2 refined with riding coordinates:
 C29(H29A,H29B)
2.b Aromatic/amide H refined with riding coordinates:
 C22(H22), C2(H2), C9(H9), C21(H21), C20(H20), C1(H1), C3(H3), C10(H10),
 C12(H12), C23(H23), C7(H7), C5(H5), C16(H16), C11(H11), C6(H6), C17(H17),
 C8(H8), C24(H24), C4(H4), C15(H15), C14(H14), C18(H18), C13(H13), C19(H19),
 C25(H25)
;
_olex2_submission_special_instructions 'No special instructions were received'

loop_
_space_group_symop_id
_space_group_symop_operation_xyz
1 x,y,z
2 1/2-x,1/2+y,1/2-z
3 -x,-y,-z
4 1/2+x,1/2-y,1/2+z

loop_
_atom_site_aniso_label
_atom_site_aniso_U_11
_atom_site_aniso_U_22
_atom_site_aniso_U_33
_atom_site_aniso_U_23
_atom_site_aniso_U_13
_atom_site_aniso_U_12
Mn1 0.0207(2) 0.0171(2) 0.0190(2) -0.0004(2) 0.0076(2) 0.0001(2)
Mn2 0.0172(2) 0.0174(2) 0.0218(2) 0.0005(2) 0.0063(2) 0.0002(2)
Mn3 0.0183(2) 0.0149(2) 0.0195(2) -0.0006(2) 0.0059(2) 0.0000(2)
Mn4 0.0184(2) 0.0160(2) 0.0202(2) 0.0014(2) 0.0060(2) -0.0004(2)
Mn5 0.0183(2) 0.0195(2) 0.0232(2) -0.0015(2) 0.0055(2) -0.0005(2)
P1 0.0204(4) 0.0203(4) 0.0192(3) 0.0000(3) 0.0064(3) -0.0003(3)
P2 0.0210(4) 0.0175(3) 0.0260(3) -0.0003(3) 0.0082(3) 0.0019(3)
P3 0.0209(4) 0.0182(4) 0.0229(3) 0.0014(3) 0.0087(3) -0.0006(3)
P4 0.0176(4) 0.0161(3) 0.0194(3) -0.0001(3) 0.0054(3) -0.0001(3)
O1 0.0349(13) 0.0345(13) 0.0308(11) 0.0109(10) 0.0062(9) -0.0014(11)
O2 0.0503(15) 0.0258(12) 0.0413(13) -0.0121(10) 0.0115(11) -0.0012(11)
C1 0.0335(18) 0.0338(17) 0.0233(14) -0.0032(13) 0.0147(13) -0.0066(15)
C2 0.0365(19) 0.0294(17) 0.0179(13) 0.0039(12) 0.0080(12) 0.0061(15)
C3 0.0300(18) 0.0370(18) 0.0186(13) -0.0064(13) 0.0072(12) -0.0030(15)
C4 0.043(2) 0.0232(15) 0.0234(14) -0.0083(13) 0.0120(13) 0.0006(15)
C5 0.0286(17) 0.0407(19) 0.0247(14) -0.0067(14) 0.0135(13) 0.0094(15)
C6 0.0152(15) 0.0287(17) 0.0367(16) -0.0044(13) 0.0091(12) 0.0017(13)
C7 0.0153(15) 0.0309(17) 0.0301(15) 0.0057(13) 0.0001(12) 0.0053(13)
C8 0.0177(15) 0.044(2) 0.0230(14) -0.0021(14) 0.0002(12) 0.0031(14)
C9 0.0171(15) 0.0236(15) 0.0394(17) -0.0075(14) 0.0023(13) -0.0029(13)
C10 0.0133(15) 0.0316(17) 0.0392(17) 0.0016(14) 0.0071(13) -0.0036(13)
C11 0.0321(18) 0.0141(14) 0.0338(16) 0.0040(12) 0.0135(13) 0.0053(13)
C12 0.0227(16) 0.0119(14) 0.0397(17) -0.0066(12) 0.0071(13) -0.0009(12)
C13 0.0325(17) 0.0185(15) 0.0233(14) -0.0053(12) 0.0057(12) 0.0047(13)
C14 0.0237(16) 0.0186(15) 0.0406(17) -0.0034(13) 0.0163(13) 0.0047(13)
C15 0.0218(16) 0.0169(15) 0.0353(16) -0.0033(12) 0.0001(12) 0.0070(13)
C16 0.0375(19) 0.0274(16) 0.0234(14) 0.0093(13) 0.0085(13) -0.0081(15)
C17 0.0277(17) 0.0240(16) 0.0355(16) 0.0066(13) 0.0189(13) -0.0040(13)
C18 0.0251(16) 0.0194(15) 0.0316(15) 0.0085(12) 0.0059(12) -0.0075(13)
C19 0.0320(18) 0.0154(14) 0.0301(15) 0.0035(12) 0.0109(13) -0.0027(13)
C20 0.0261(16) 0.0225(16) 0.0357(16) 0.0155(13) 0.0069(13) -0.0001(13)
C21 0.0258(17) 0.0330(17) 0.0328(16) -0.0069(14) 0.0166(13) -0.0038(14)
C22 0.0310(18) 0.0212(16) 0.0504(19) -0.0043(14) 0.0236(15) 0.0027(14)
C23 0.0192(16) 0.042(2) 0.0457(18) 0.0043(16) 0.0111(14) 0.0090(15)
C24 0.0167(16) 0.0395(19) 0.0446(18) -0.0053(15) 0.0123(14) -0.0047(14)
C25 0.0254(17) 0.0280(17) 0.0393(17) 0.0010(14) 0.0182(14) 0.0000(14)
C27 0.0190(16) 0.0274(16) 0.0286(15) -0.0047(13) 0.0025(12) 0.0008(13)
C28 0.0269(17) 0.0266(16) 0.0253(14) 0.0022(13) 0.0069(12) -0.0016(14)
Cl1 0.0600(6) 0.0510(6) 0.0453(5) -0.0069(4) 0.0166(4) 0.0099(5)
Cl2 0.0421(6) 0.0647(7) 0.0690(6) 0.0126(5) -0.0051(5) -0.0125(5)
C29 0.038(2) 0.0345(19) 0.0363(17) 0.0004(15) 0.0066(14) -0.0025(16)

loop_
_atom_site_label
_atom_site_type_symbol
_atom_site_thermal_displace_type
_atom_site_fract_x
_atom_site_fract_y
_atom_site_fract_z
_atom_site_occupancy
_atom_site_U_iso_or_equiv
_atom_site_calc_flag
_atom_site_refinement_flags
Mn1 Mn Uani -0.04711(4) 0.16403(3) 0.87286(2) 1.000 0.0185(1) . .
Mn2 Mn Uani -0.20652(4) 0.13456(3) 0.73417(2) 1.000 0.0186(1) . .
Mn3 Mn Uani -0.00054(4) 0.04675(3) 0.76804(2) 1.000 0.0174(1) . .
Mn4 Mn Uani -0.01014(4) 0.22977(3) 0.74044(2) 1.000 0.0181(1) . .
Mn5 Mn Uani 0.31226(4) 0.16391(3) 0.89077(2) 1.000 0.0204(1) . .
P1 P Uani -0.08778(6) 0.11932(5) 0.65804(4) 1.000 0.0198(2) . .
P2 P Uani -0.15403(6) 0.26601(5) 0.79232(4) 1.000 0.0212(2) . .
P3 P Uani -0.13968(6) 0.03524(5) 0.82911(4) 1.000 0.0201(2) . .
P4 P Uani 0.11777(6) 0.15357(5) 0.83474(4) 1.000 0.0177(2) . .
O1 O Uani 0.29136(19) 0.04639(15) 1.01742(12) 1.000 0.0340(7) . .
O2 O Uani 0.2777(2) 0.33898(15) 0.95668(13) 1.000 0.0394(8) . .
C1 C Uani -0.1071(3) 0.1304(2) 0.97364(16) 1.000 0.0288(9) . .
C2 C Uani 0.0156(3) 0.1198(2) 0.99237(15) 1.000 0.0278(10) . .
C3 C Uani 0.0642(3) 0.2046(2) 0.98543(15) 1.000 0.0284(10) . .
C4 C Uani -0.0271(3) 0.2673(2) 0.96149(16) 1.000 0.0293(10) . .
C5 C Uani -0.1336(3) 0.2210(2) 0.95439(16) 1.000 0.0301(10) . .
C6 C Uani -0.3828(2) 0.1747(2) 0.73174(17) 1.000 0.0265(9) . .
C7 C Uani -0.3614(2) 0.1990(2) 0.66020(16) 1.000 0.0267(9) . .
C8 C Uani -0.3402(2) 0.1193(2) 0.62390(16) 1.000 0.0293(10) . .
C9 C Uani -0.3467(2) 0.0460(2) 0.67264(17) 1.000 0.0278(9) . .
C10 C Uani -0.3748(2) 0.0809(2) 0.73902(18) 1.000 0.0281(9) . .
C11 C Uani 0.0333(3) -0.09204(19) 0.80965(17) 1.000 0.0258(9) . .
C12 C Uani -0.0383(3) -0.09258(19) 0.73208(17) 1.000 0.0251(9) . .
C13 C Uani 0.0256(3) -0.05327(19) 0.68525(16) 1.000 0.0252(9) . .
C14 C Uani 0.1351(3) -0.02712(19) 0.73367(17) 1.000 0.0262(9) . .
C15 C Uani 0.1390(3) -0.05113(19) 0.81036(17) 1.000 0.0262(9) . .
C16 C Uani -0.0031(3) 0.2988(2) 0.63436(17) 1.000 0.0294(10) . .
C17 C Uani 0.1117(3) 0.2803(2) 0.67982(17) 1.000 0.0270(9) . .
C18 C Uani 0.1285(3) 0.32775(19) 0.75036(17) 1.000 0.0258(9) . .
C19 C Uani 0.0256(3) 0.37372(19) 0.74897(17) 1.000 0.0254(9) . .
C20 C Uani -0.0568(3) 0.3557(2) 0.67673(17) 1.000 0.0284(9) . .
C21 C Uani 0.3564(3) 0.1351(2) 0.78429(17) 1.000 0.0288(10) . .
C22 C Uani 0.4072(3) 0.0691(2) 0.84005(19) 1.000 0.0317(10) . .
C23 C Uani 0.4857(3) 0.1143(2) 0.9035(2) 1.000 0.0352(10) . .
C24 C Uani 0.4821(3) 0.2068(2) 0.88608(18) 1.000 0.0328(10) . .
C25 C Uani 0.4014(3) 0.2200(2) 0.81250(17) 1.000 0.0291(10) . .
C27 C Uani 0.2969(2) 0.0943(2) 0.96809(16) 1.000 0.0258(9) . .
C28 C Uani 0.2897(3) 0.2688(2) 0.93241(16) 1.000 0.0263(9) . .
Cl1 Cl Uani 0.11866(9) 0.09657(7) 0.54060(5) 1.000 0.0517(3) . .
Cl2 Cl Uani 0.36529(8) 0.04850(8) 0.56890(6) 1.000 0.0627(4) . .
C29 C Uani 0.2268(3) 0.0496(2) 0.50157(18) 1.000 0.0370(11) . .
H1 H Uiso -0.16090 0.08510 0.97400 1.000 0.0350 calc R
H2 H Uiso 0.05660 0.06620 1.00670 1.000 0.0330 calc R
H3 H Uiso 0.14350 0.21710 0.99510 1.000 0.0340 calc R
H4 H Uiso -0.01910 0.32830 0.95200 1.000 0.0350 calc R
H5 H Uiso -0.20800 0.24630 0.93960 1.000 0.0360 calc R
H6 H Uiso -0.39920 0.21440 0.76750 1.000 0.0320 calc R
H7 H Uiso -0.36150 0.25720 0.64090 1.000 0.0320 calc R
H8 H Uiso -0.32460 0.11550 0.57600 1.000 0.0350 calc R
H9 H Uiso -0.33470 -0.01440 0.66310 1.000 0.0330 calc R
H10 H Uiso -0.38590 0.04720 0.78010 1.000 0.0340 calc R
H11 H Uiso 0.01330 -0.11490 0.85250 1.000 0.0310 calc R
H12 H Uiso -0.11410 -0.11490 0.71510 1.000 0.0300 calc R
H13 H Uiso 0.00000 -0.04590 0.63180 1.000 0.0300 calc R
H14 H Uiso 0.19450 0.00100 0.71790 1.000 0.0310 calc R
H15 H Uiso 0.20150 -0.04130 0.85400 1.000 0.0310 calc R
H16 H Uiso -0.03730 0.27700 0.58470 1.000 0.0350 calc R
H17 H Uiso 0.16610 0.24380 0.66600 1.000 0.0320 calc R
H18 H Uiso 0.19680 0.32830 0.79100 1.000 0.0310 calc R
H19 H Uiso 0.01330 0.40970 0.78840 1.000 0.0300 calc R
H20 H Uiso -0.13290 0.37770 0.66040 1.000 0.0340 calc R
H21 H Uiso 0.30220 0.12430 0.73680 1.000 0.0350 calc R
H22 H Uiso 0.39220 0.00740 0.83610 1.000 0.0380 calc R
H23 H Uiso 0.53130 0.08730 0.94850 1.000 0.0420 calc R
H24 H Uiso 0.52530 0.25160 0.91750 1.000 0.0390 calc R
H25 H Uiso 0.38170 0.27490 0.78730 1.000 0.0350 calc R
H29A H Uiso 0.20470 -0.01160 0.48470 1.000 0.0450 calc R
H29B H Uiso 0.23050 0.08430 0.45650 1.000 0.0450 calc R

loop_
_atom_type_symbol
_atom_type_description
_atom_type_scat_dispersion_real
_atom_type_scat_dispersion_imag
_atom_type_scat_source
P P 0.2955 0.4335 'International Tables Vol C Tables 4.2.6.8 and 6.1.1.4'
O O 0.0492 0.0322 'International Tables Vol C Tables 4.2.6.8 and 6.1.1.4'
Mn Mn -0.5299 2.8052 'International Tables Vol C Tables 4.2.6.8 and 6.1.1.4'
Cl Cl 0.3639 0.7018 'International Tables Vol C Tables 4.2.6.8 and 6.1.1.4'
H H 0.0000 0.0000 'International Tables Vol C Tables 4.2.6.8 and 6.1.1.4'
C C 0.0181 0.0091 'International Tables Vol C Tables 4.2.6.8 and 6.1.1.4'

loop_
_exptl_crystal_face_index_h
_exptl_crystal_face_index_k
_exptl_crystal_face_index_l
_exptl_crystal_face_perp_dist
_exptl_oxdiff_crystal_face_indexfrac_h
_exptl_oxdiff_crystal_face_indexfrac_k
_exptl_oxdiff_crystal_face_indexfrac_l
_exptl_oxdiff_crystal_face_x
_exptl_oxdiff_crystal_face_y
_exptl_oxdiff_crystal_face_z
6 -5 -5 0.0390 6.0000 -5.0000 -5.0000 -0.1611 -0.3390 0.8844
-6 5 5 0.0646 -6.0000 5.0000 5.0000 0.1611 0.3390 -0.8844
-3 -7 7 0.0311 -3.0000 -7.0000 7.0000 0.1246 0.9058 0.3277
3 8 -7 0.0667 3.0000 8.0000 -7.0000 -0.0909 -0.9658 -0.4057
-2 0 -10 0.0405 -2.0000 0.0000 -10.0000 -0.9467 -0.2200 -0.2393
-1 -2 11 0.0579 -1.0000 -2.0000 11.0000 0.7542 0.6035 0.1386
-2 3 11 0.0524 -2.0000 3.0000 11.0000 0.8540 0.3794 -0.3392

loop_
_geom_angle_atom_site_label_1
_geom_angle_atom_site_label_2
_geom_angle_atom_site_label_3
_geom_angle
_geom_angle_site_symmetry_1
_geom_angle_site_symmetry_2
_geom_angle_site_symmetry_3
_geom_angle_publ_flag
P2 Mn1 P3 102.33(3) . . . yes
P2 Mn1 P4 103.78(3) . . . yes
P2 Mn1 C1 115.69(9) . . . yes
P2 Mn1 C2 145.52(9) . . . yes
P2 Mn1 C3 120.47(8) . . . yes
P2 Mn1 C4 85.67(8) . . . yes
P2 Mn1 C5 83.21(8) . . . yes
P3 Mn1 P4 102.75(3) . . . yes
P3 Mn1 C1 81.56(8) . . . yes
P3 Mn1 C2 95.20(8) . . . yes
P3 Mn1 C3 132.67(8) . . . yes
P3 Mn1 C4 143.34(9) . . . yes
P3 Mn1 C5 106.73(9) . . . yes
P4 Mn1 C1 138.52(9) . . . yes
P4 Mn1 C2 100.92(10) . . . yes
P4 Mn1 C3 86.75(10) . . . yes
P4 Mn1 C4 110.03(10) . . . yes
P4 Mn1 C5 147.46(9) . . . yes
C1 Mn1 C2 37.97(13) . . . yes
C1 Mn1 C3 63.05(12) . . . yes
C1 Mn1 C4 63.11(11) . . . yes
C1 Mn1 C5 37.48(11) . . . yes
C2 Mn1 C3 37.73(11) . . . yes
C2 Mn1 C4 63.29(11) . . . yes
C2 Mn1 C5 63.25(12) . . . yes
C3 Mn1 C4 37.71(12) . . . yes
C3 Mn1 C5 63.13(13) . . . yes
C4 Mn1 C5 37.98(13) . . . yes
P1 Mn2 P2 103.49(3) . . . yes
P1 Mn2 P3 104.42(3) . . . yes
P1 Mn2 C6 142.01(8) . . . yes
P1 Mn2 C7 104.16(7) . . . yes
P1 Mn2 C8 81.99(7) . . . yes
P1 Mn2 C9 98.95(8) . . . yes
P1 Mn2 C10 137.09(8) . . . yes
P2 Mn2 P3 103.08(3) . . . yes
P2 Mn2 C6 85.04(8) . . . yes
P2 Mn2 C7 88.99(8) . . . yes
P2 Mn2 C8 123.93(8) . . . yes
P2 Mn2 C9 148.01(8) . . . yes
P2 Mn2 C10 116.36(8) . . . yes
P3 Mn2 C6 109.58(8) . . . yes
P3 Mn2 C7 145.25(8) . . . yes
P3 Mn2 C8 129.99(8) . . . yes
P3 Mn2 C9 92.94(8) . . . yes
P3 Mn2 C10 82.28(8) . . . yes
C6 Mn2 C7 38.26(10) . . . yes
C6 Mn2 C8 63.37(10) . . . yes
C6 Mn2 C9 63.40(11) . . . yes
C6 Mn2 C10 37.46(11) . . . yes
C7 Mn2 C8 37.66(11) . . . yes
C7 Mn2 C9 63.36(11) . . . yes
C7 Mn2 C10 63.30(11) . . . yes
C8 Mn2 C9 37.83(11) . . . yes
C8 Mn2 C10 63.30(11) . . . yes
C9 Mn2 C10 38.15(11) . . . yes
P1 Mn3 P3 104.13(3) . . . yes
P1 Mn3 P4 101.67(3) . . . yes
P1 Mn3 C11 138.64(8) . . . yes
P1 Mn3 C12 100.80(8) . . . yes
P1 Mn3 C13 81.03(8) . . . yes
P1 Mn3 C14 101.02(8) . . . yes
P1 Mn3 C15 138.71(9) . . . yes
P3 Mn3 P4 103.57(3) . . . yes
P3 Mn3 C11 81.49(10) . . . yes
P3 Mn3 C12 87.29(10) . . . yes
P3 Mn3 C13 123.24(9) . . . yes
P3 Mn3 C14 144.16(8) . . . yes
P3 Mn3 C15 112.10(9) . . . yes
P4 Mn3 C11 117.02(9) . . . yes
P4 Mn3 C12 151.71(9) . . . yes
P4 Mn3 C13 131.21(10) . . . yes
P4 Mn3 C14 95.80(9) . . . yes
P4 Mn3 C15 88.75(8) . . . yes
C11 Mn3 C12 37.93(11) . . . yes
C11 Mn3 C13 63.01(11) . . . yes
C11 Mn3 C14 62.81(12) . . . yes
C11 Mn3 C15 37.25(13) . . . yes
C12 Mn3 C13 37.71(12) . . . yes
C12 Mn3 C14 63.05(13) . . . yes
C12 Mn3 C15 62.98(12) . . . yes
C13 Mn3 C14 37.64(12) . . . yes
C13 Mn3 C15 63.00(11) . . . yes
C14 Mn3 C15 37.79(11) . . . yes
P1 Mn4 P2 103.22(3) . . . yes
P1 Mn4 P4 101.61(3) . . . yes
P1 Mn4 C16 82.78(8) . . . yes
P1 Mn4 C17 97.61(8) . . . yes
P1 Mn4 C18 135.46(9) . . . yes
P1 Mn4 C19 143.64(8) . . . yes
P1 Mn4 C20 106.39(8) . . . yes
P2 Mn4 P4 104.21(3) . . . yes
P2 Mn4 C16 118.10(10) . . . yes
P2 Mn4 C17 145.34(9) . . . yes
P2 Mn4 C18 117.38(9) . . . yes
P2 Mn4 C19 83.82(10) . . . yes
P2 Mn4 C20 84.23(10) . . . yes
P4 Mn4 C16 135.38(10) . . . yes
P4 Mn4 C17 98.25(9) . . . yes
P4 Mn4 C18 86.15(8) . . . yes
P4 Mn4 C19 111.25(9) . . . yes
P4 Mn4 C20 148.04(9) . . . yes
C16 Mn4 C17 37.79(13) . . . yes
C16 Mn4 C18 62.97(12) . . . yes
C16 Mn4 C19 63.09(11) . . . yes
C16 Mn4 C20 37.52(12) . . . yes
C17 Mn4 C18 37.99(11) . . . yes
C17 Mn4 C19 63.39(12) . . . yes
C17 Mn4 C20 63.30(13) . . . yes
C18 Mn4 C19 37.52(13) . . . yes
C18 Mn4 C20 63.07(12) . . . yes
C19 Mn4 C20 38.04(11) . . . yes
P4 Mn5 C21 93.64(10) . . . yes
P4 Mn5 C22 111.12(10) . . . yes
P4 Mn5 C23 149.57(9) . . . yes
P4 Mn5 C24 149.79(9) . . . yes
P4 Mn5 C25 111.48(9) . . . yes
P4 Mn5 C27 89.63(9) . . . yes
P4 Mn5 C28 89.47(12) . . . yes
C21 Mn5 C22 38.13(12) . . . yes
C21 Mn5 C23 64.10(13) . . . yes
C21 Mn5 C24 63.92(12) . . . yes
C21 Mn5 C25 38.07(11) . . . yes
C21 Mn5 C27 132.73(12) . . . yes
C21 Mn5 C28 130.32(13) . . . yes
C22 Mn5 C23 38.69(13) . . . yes
C22 Mn5 C24 64.27(12) . . . yes
C22 Mn5 C25 64.16(12) . . . yes
C22 Mn5 C27 97.53(12) . . . yes
C22 Mn5 C28 154.87(15) . . . yes
C23 Mn5 C24 38.23(12) . . . yes
C23 Mn5 C25 64.31(13) . . . yes
C23 Mn5 C27 91.28(12) . . . yes
C23 Mn5 C28 120.57(14) . . . yes
C24 Mn5 C25 38.49(12) . . . yes
C24 Mn5 C27 120.31(12) . . . yes
C24 Mn5 C28 90.66(14) . . . yes
C25 Mn5 C27 155.59(12) . . . yes
C25 Mn5 C28 95.53(13) . . . yes
C27 Mn5 C28 96.82(13) . . . yes
Mn2 P1 Mn3 74.11(3) . . . yes
Mn2 P1 Mn4 74.69(3) . . . yes
Mn3 P1 Mn4 76.19(3) . . . yes
Mn1 P2 Mn2 75.26(3) . . . yes
Mn1 P2 Mn4 74.99(3) . . . yes
Mn2 P2 Mn4 74.98(3) . . . yes
Mn1 P3 Mn2 75.00(3) . . . yes
Mn1 P3 Mn3 75.31(3) . . . yes
Mn2 P3 Mn3 74.33(3) . . . yes
Mn1 P4 Mn3 74.86(3) . . . yes
Mn1 P4 Mn4 74.24(3) . . . yes
Mn1 P4 Mn5 136.95(4) . . . yes
Mn3 P4 Mn4 75.92(3) . . . yes
Mn3 P4 Mn5 134.66(4) . . . yes
Mn4 P4 Mn5 134.38(4) . . . yes
Mn1 C1 C2 70.60(17) . . . yes
Mn1 C1 C5 71.29(18) . . . yes
Mn1 C1 H1 124.00 . . . no
C2 C1 C5 108.2(3) . . . no
C2 C1 H1 126.00 . . . no
C5 C1 H1 126.00 . . . no
Mn1 C2 C1 71.43(16) . . . yes
Mn1 C2 C3 71.27(16) . . . yes
Mn1 C2 H2 123.00 . . . no
C1 C2 C3 107.7(3) . . . no
C1 C2 H2 126.00 . . . no
C3 C2 H2 126.00 . . . no
Mn1 C3 C2 71.00(16) . . . yes
Mn1 C3 C4 71.17(17) . . . yes
Mn1 C3 H3 124.00 . . . no
C2 C3 C4 108.4(3) . . . no
C2 C3 H3 126.00 . . . no
C4 C3 H3 126.00 . . . no
Mn1 C4 C3 71.12(17) . . . yes
Mn1 C4 C5 71.29(17) . . . yes
Mn1 C4 H4 123.00 . . . no
C3 C4 C5 107.8(3) . . . no
C3 C4 H4 126.00 . . . no
C5 C4 H4 126.00 . . . no
Mn1 C5 C1 71.24(18) . . . yes
Mn1 C5 C4 70.73(18) . . . yes
Mn1 C5 H5 124.00 . . . no
C1 C5 C4 107.9(3) . . . no
C1 C5 H5 126.00 . . . no
C4 C5 H5 126.00 . . . no
Mn2 C6 C7 70.93(15) . . . yes
Mn2 C6 C10 71.64(15) . . . yes
Mn2 C6 H6 123.00 . . . no
C7 C6 C10 108.2(3) . . . no
C7 C6 H6 126.00 . . . no
C10 C6 H6 126.00 . . . no
Mn2 C7 C6 70.81(15) . . . yes
Mn2 C7 C8 71.50(16) . . . yes
Mn2 C7 H7 123.00 . . . no
C6 C7 C8 107.8(3) . . . no
C6 C7 H7 126.00 . . . no
C8 C7 H7 126.00 . . . no
Mn2 C8 C7 70.83(16) . . . yes
Mn2 C8 C9 70.64(16) . . . yes
Mn2 C8 H8 124.00 . . . no
C7 C8 C9 108.2(2) . . . no
C7 C8 H8 126.00 . . . no
C9 C8 H8 126.00 . . . no
Mn2 C9 C8 71.53(16) . . . yes
Mn2 C9 C10 71.33(16) . . . yes
Mn2 C9 H9 123.00 . . . no
C8 C9 C10 107.8(3) . . . no
C8 C9 H9 126.00 . . . no
C10 C9 H9 126.00 . . . no
Mn2 C10 C6 70.91(15) . . . yes
Mn2 C10 C9 70.52(15) . . . yes
Mn2 C10 H10 124.00 . . . no
C6 C10 C9 108.0(3) . . . no
C6 C10 H10 126.00 . . . no
C9 C10 H10 126.00 . . . no
Mn3 C11 C12 70.49(16) . . . yes
Mn3 C11 C15 71.01(17) . . . yes
Mn3 C11 H11 124.00 . . . no
C12 C11 C15 107.9(3) . . . no
C12 C11 H11 126.00 . . . no
C15 C11 H11 126.00 . . . no
Mn3 C12 C11 71.58(16) . . . yes
Mn3 C12 C13 71.49(17) . . . yes
Mn3 C12 H12 123.00 . . . no
C11 C12 C13 107.9(3) . . . no
C11 C12 H12 126.00 . . . no
C13 C12 H12 126.00 . . . no
Mn3 C13 C12 70.81(17) . . . yes
Mn3 C13 C14 71.01(17) . . . yes
Mn3 C13 H13 124.00 . . . no
C12 C13 C14 107.9(3) . . . no
C12 C13 H13 126.00 . . . no
C14 C13 H13 126.00 . . . no
Mn3 C14 C13 71.35(19) . . . yes
Mn3 C14 C15 71.12(19) . . . yes
Mn3 C14 H14 123.00 . . . no
C13 C14 C15 107.9(3) . . . no
C13 C14 H14 126.00 . . . no
C15 C14 H14 126.00 . . . no
Mn3 C15 C11 71.75(19) . . . yes
Mn3 C15 C14 71.09(19) . . . yes
Mn3 C15 H15 123.00 . . . no
C11 C15 C14 108.4(3) . . . no
C11 C15 H15 126.00 . . . no
C14 C15 H15 126.00 . . . no
Mn4 C16 C17 70.73(18) . . . yes
Mn4 C16 C20 71.05(17) . . . yes
Mn4 C16 H16 124.00 . . . no
C17 C16 C20 108.5(3) . . . no
C17 C16 H16 126.00 . . . no
C20 C16 H16 126.00 . . . no
Mn4 C17 C16 71.5(2) . . . yes
Mn4 C17 C18 70.80(19) . . . yes
Mn4 C17 H17 123.00 . . . no
C16 C17 C18 107.2(3) . . . no
C16 C17 H17 126.00 . . . no
C18 C17 H17 126.00 . . . no
Mn4 C18 C17 71.21(19) . . . yes
Mn4 C18 C19 71.39(19) . . . yes
Mn4 C18 H18 123.00 . . . no
C17 C18 C19 108.7(3) . . . no
C17 C18 H18 126.00 . . . no
C19 C18 H18 126.00 . . . no
Mn4 C19 C18 71.09(17) . . . yes
Mn4 C19 C20 71.23(17) . . . yes
Mn4 C19 H19 123.00 . . . no
C18 C19 C20 107.8(3) . . . no
C18 C19 H19 126.00 . . . no
C20 C19 H19 126.00 . . . no
Mn4 C20 C16 71.43(17) . . . yes
Mn4 C20 C19 70.74(17) . . . yes
Mn4 C20 H20 123.00 . . . no
C16 C20 C19 107.8(3) . . . no
C16 C20 H20 126.00 . . . no
C19 C20 H20 126.00 . . . no
Mn5 C21 C22 70.78(18) . . . yes
Mn5 C21 C25 70.51(18) . . . yes
Mn5 C21 H21 125.00 . . . no
C22 C21 C25 108.6(3) . . . no
C22 C21 H21 126.00 . . . no
C25 C21 H21 126.00 . . . no
Mn5 C22 C21 71.10(19) . . . yes
Mn5 C22 C23 70.17(19) . . . yes
Mn5 C22 H22 124.00 . . . no
C21 C22 C23 107.4(3) . . . no
C21 C22 H22 126.00 . . . no
C23 C22 H22 126.00 . . . no
Mn5 C23 C22 71.2(2) . . . yes
Mn5 C23 C24 70.9(2) . . . yes
Mn5 C23 H23 124.00 . . . no
C22 C23 C24 108.0(3) . . . no
C22 C23 H23 126.00 . . . no
C24 C23 H23 126.00 . . . no
Mn5 C24 C23 70.9(2) . . . yes
Mn5 C24 C25 71.0(2) . . . yes
Mn5 C24 H24 124.00 . . . no
C23 C24 C25 108.3(3) . . . no
C23 C24 H24 126.00 . . . no
C25 C24 H24 126.00 . . . no
Mn5 C25 C21 71.42(19) . . . yes
Mn5 C25 C24 70.55(19) . . . yes
Mn5 C25 H25 124.00 . . . no
C21 C25 C24 107.8(3) . . . no
C21 C25 H25 126.00 . . . no
C24 C25 H25 126.00 . . . no
Mn5 C27 O1 176.5(2) . . . yes
Mn5 C28 O2 176.4(3) . . . yes
Cl1 C29 Cl2 112.28(17) . . . yes
Cl1 C29 H29A 109.00 . . . no
Cl1 C29 H29B 109.00 . . . no
Cl2 C29 H29A 109.00 . . . no
Cl2 C29 H29B 109.00 . . . no
H29A C29 H29B 108.00 . . . no

loop_
_geom_bond_atom_site_label_1
_geom_bond_atom_site_label_2
_geom_bond_distance
_geom_bond_site_symmetry_1
_geom_bond_site_symmetry_2
_geom_bond_publ_flag
Mn1 P2 2.2307(8) . . yes
Mn1 P3 2.2351(9) . . yes
Mn1 P4 2.2570(9) . . yes
Mn1 C1 2.180(3) . . yes
Mn1 C2 2.169(3) . . yes
Mn1 C3 2.172(3) . . yes
Mn1 C4 2.173(3) . . yes
Mn1 C5 2.180(3) . . yes
Mn2 P1 2.2341(8) . . yes
Mn2 P2 2.2169(8) . . yes
Mn2 P3 2.2258(8) . . yes
Mn2 C6 2.171(3) . . yes
Mn2 C7 2.173(3) . . yes
Mn2 C8 2.181(3) . . yes
Mn2 C9 2.170(3) . . yes
Mn2 C10 2.180(3) . . yes
Mn3 P1 2.2359(8) . . yes
Mn3 P3 2.2328(9) . . yes
Mn3 P4 2.2339(8) . . yes
Mn3 C11 2.187(3) . . yes
Mn3 C12 2.173(3) . . yes
Mn3 C13 2.182(3) . . yes
Mn3 C14 2.178(3) . . yes
Mn3 C15 2.178(3) . . yes
Mn4 P1 2.2282(8) . . yes
Mn4 P2 2.2312(9) . . yes
Mn4 P4 2.2434(8) . . yes
Mn4 C16 2.184(3) . . yes
Mn4 C17 2.174(3) . . yes
Mn4 C18 2.169(3) . . yes
Mn4 C19 2.173(3) . . yes
Mn4 C20 2.179(3) . . yes
Mn5 P4 2.2603(9) . . yes
Mn5 C21 2.161(3) . . yes
Mn5 C22 2.157(3) . . yes
Mn5 C23 2.144(4) . . yes
Mn5 C24 2.144(4) . . yes
Mn5 C25 2.150(3) . . yes
Mn5 C27 1.779(3) . . yes
Mn5 C28 1.777(3) . . yes
O1 C27 1.151(4) . . yes
O2 C28 1.152(4) . . yes
C1 C2 1.415(5) . . no
C1 C5 1.401(4) . . no
C1 H1 0.9300 . . no
C2 C3 1.404(4) . . no
C2 H2 0.9300 . . no
C3 C4 1.404(5) . . no
C3 H3 0.9300 . . no
C4 C5 1.416(5) . . no
C4 H4 0.9300 . . no
C5 H5 0.9300 . . no
C6 C7 1.423(4) . . no
C6 C10 1.397(4) . . no
C6 H6 0.9300 . . no
C7 C8 1.405(4) . . no
C7 H7 0.9300 . . no
C8 C9 1.411(4) . . no
C8 H8 0.9300 . . no
C9 C10 1.422(4) . . no
C9 H9 0.9300 . . no
C10 H10 0.9300 . . no
C11 C12 1.417(4) . . no
C11 C15 1.394(5) . . no
C11 H11 0.9300 . . no
C12 C13 1.407(5) . . no
C12 H12 0.9300 . . no
C13 C14 1.406(5) . . no
C13 H13 0.9300 . . no
C14 C15 1.411(4) . . no
C14 H14 0.9300 . . no
C15 H15 0.9300 . . no
C16 C17 1.411(5) . . no
C16 C20 1.403(5) . . no
C16 H16 0.9300 . . no
C17 C18 1.414(4) . . no
C17 H17 0.9300 . . no
C18 C19 1.396(5) . . no
C18 H18 0.9300 . . no
C19 C20 1.418(4) . . no
C19 H19 0.9300 . . no
C20 H20 0.9300 . . no
C21 C22 1.411(4) . . no
C21 C25 1.406(4) . . no
C21 H21 0.9300 . . no
C22 C23 1.425(5) . . no
C22 H22 0.9300 . . no
C23 C24 1.404(4) . . no
C23 H23 0.9300 . . no
C24 C25 1.415(4) . . no
C24 H24 0.9300 . . no
C25 H25 0.9300 . . no
Cl1 C29 1.771(4) . . yes
Cl2 C29 1.754(4) . . yes
C29 H29A 0.9700 . . no
C29 H29B 0.9700 . . no

loop_
_geom_contact_atom_site_label_1
_geom_contact_atom_site_label_2
_geom_contact_distance
_geom_contact_site_symmetry_1
_geom_contact_site_symmetry_2
_geom_contact_publ_flag
Mn5 H3 3.2000 . . no
Mn5 H15 3.3100 . . no
Mn5 H18 3.1100 . . no
P1 Mn1 3.8099(8) . . no
P1 P2 3.4953(10) . . no
P1 P3 3.5246(10) . . no
P1 P4 3.4655(10) . . no
P1 C7 3.477(3) . . no
P1 C8 2.897(3) . . no
P1 C9 3.348(3) . . no
P1 C12 3.398(3) . . no
P1 C13 2.870(3) . . no
P1 C14 3.406(3) . . no
P1 C16 2.918(3) . . no
P1 C17 3.313(3) . . no
P1 C20 3.529(3) . . no
P1 Cl1 3.6715(13) . . no
P1 H8 2.8000 . . no
P1 H13 2.7500 . . no
P1 H16 2.8300 . . no
P1 H29A 3.0100 . 3_556 no
P2 Mn3 3.8124(9) . . no
P2 P1 3.4953(10) . . no
P2 P3 3.4787(10) . . no
P2 P4 3.5311(10) . . no
P2 C4 2.994(3) . . no
P2 C5 2.929(3) . . no
P2 C6 2.966(3) . . no
P2 C7 3.077(3) . . no
P2 C19 2.942(3) . . no
P2 C20 2.958(3) . . no
P2 H4 3.0200 . . no
P2 H5 2.9000 . . no
P2 H6 2.9300 . . no
P2 H7 3.1300 . . no
P2 H19 2.9300 . . no
P2 H20 2.9600 . . no
P3 Mn4 3.8196(9) . . no
P3 P1 3.5246(10) . . no
P3 P2 3.4787(10) . . no
P3 P4 3.5094(10) . . no
P3 C1 2.884(3) . . no
P3 C2 3.252(3) . . no
P3 C5 3.543(3) . . no
P3 C6 3.593(3) . . no
P3 C9 3.187(3) . . no
P3 C10 2.899(3) . . no
P3 C11 2.885(3) . . no
P3 C12 3.041(3) . . no
P3 C15 3.659(4) . . no
P3 H1 2.7800 . . no
P3 H10 2.8200 . . no
P3 H11 2.8300 . . no
P3 H12 3.1000 . . no
P4 Mn2 3.7934(9) . . no
P4 P1 3.4655(10) . . no
P4 P2 3.5311(10) . . no
P4 P3 3.5094(10) . . no
P4 C2 3.413(3) . . no
P4 C3 3.043(3) . . no
P4 C4 3.630(3) . . no
P4 C14 3.273(3) . . no
P4 C15 3.086(3) . . no
P4 C17 3.341(3) . . no
P4 C18 3.014(3) . . no
P4 C19 3.645(3) . . no
P4 C21 3.225(4) . . no
P4 C22 3.644(4) . . no
P4 C25 3.645(4) . . no
P4 C27 2.868(3) . . no
P4 C28 2.863(3) . . no
P4 H3 2.9600 . . no
P4 H15 3.0400 . . no
P4 H18 2.9400 . . no
O1 C2 3.370(4) . . no
O1 C20 3.270(4) . 4_555 no
O1 H1 2.5200 . 3_557 no
O1 H2 2.7600 . . no
O1 H20 2.7200 . 4_555 no
O1 H23 2.8400 . 3_657 no
O2 C3 3.380(4) . . no
O2 C29 3.214(4) . 2_556 no
O2 H3 2.6300 . . no
O2 H8 2.8200 . 4_555 no
O2 H18 2.8700 . . no
O2 H29A 2.4400 . 2_556 no
C1 P3 2.884(3) . . no
C1 C3 2.275(5) . . no
C1 C4 2.278(4) . . no
C1 H2 2.1000 . . no
C1 H2 2.9800 . 3_557 no
C1 H5 2.0900 . . no
C1 H11 3.0200 . 3_557 no
C2 P3 3.252(3) . . no
C2 P4 3.413(3) . . no
C2 O1 3.370(4) . . no
C2 C2 3.589(4) . 3_557 no
C2 C4 2.278(4) . . no
C2 C5 2.280(5) . . no
C2 C27 3.517(4) . . no
C2 H1 2.1000 . . no
C2 H2 2.8900 . 3_557 no
C2 H3 2.0900 . . no
C2 H11 2.9000 . 3_557 no
C3 Mn5 3.843(3) . . no
C3 P4 3.043(3) . . no
C3 O2 3.380(4) . . no
C3 C1 2.275(5) . . no
C3 C5 2.278(5) . . no
C3 C7 3.336(4) . 4_555 no
C3 C8 3.567(4) . 4_555 no
C3 C27 3.306(4) . . no
C3 C28 3.232(5) . . no
C3 H2 2.0900 . . no
C3 H4 2.0900 . . no
C3 H7 2.7400 . 4_555 no
C4 P2 2.994(3) . . no
C4 P4 3.630(3) . . no
C4 C1 2.278(4) . . no
C4 C2 2.278(4) . . no
C4 C8 3.561(4) . 4_555 no
C4 H3 2.0900 . . no
C4 H5 2.1000 . . no
C5 Mn2 4.016(3) . . no
C5 P2 2.929(3) . . no
C5 P3 3.543(3) . . no
C5 C2 2.280(5) . . no
C5 C3 2.278(5) . . no
C5 H1 2.0900 . . no
C5 H4 2.1000 . . no
C6 P2 2.966(3) . . no
C6 P3 3.593(3) . . no
C6 C8 2.286(4) . . no
C6 C9 2.281(4) . . no
C6 C21 3.537(4) . 1_455 no
C6 C25 3.351(4) . 1_455 no
C6 H7 2.1100 . . no
C6 H10 2.0800 . . no
C7 P1 3.477(3) . . no
C7 P2 3.077(3) . . no
C7 C3 3.336(4) . 4_454 no
C7 C9 2.281(4) . . no
C7 C10 2.284(4) . . no
C7 H6 2.1100 . . no
C7 H8 2.0900 . . no
C8 P1 2.897(3) . . no
C8 C3 3.567(4) . 4_454 no
C8 C4 3.561(4) . 4_454 no
C8 C6 2.286(4) . . no
C8 C10 2.289(4) . . no
C8 Cl2 3.530(3) . 1_455 no
C8 H7 2.0900 . . no
C8 H9 2.1000 . . no
C9 Mn3 4.002(3) . . no
C9 P1 3.348(3) . . no
C9 P3 3.187(3) . . no
C9 C6 2.281(4) . . no
C9 C7 2.281(4) . . no
C9 Cl2 3.420(3) . 1_455 no
C9 H8 2.1000 . . no
C9 H10 2.1100 . . no
C9 H19 3.0500 . 2_446 no
C10 P3 2.899(3) . . no
C10 C7 2.284(4) . . no
C10 C8 2.289(4) . . no
C10 C19 3.594(4) . 2_446 no
C10 C22 3.560(4) . 1_455 no
C10 H6 2.0800 . . no
C10 H9 2.1100 . . no
C10 H19 2.9900 . 2_446 no
C11 P3 2.885(3) . . no
C11 C13 2.283(4) . . no
C11 C14 2.275(5) . . no
C11 H12 2.1000 . . no
C11 H15 2.0800 . . no
C11 H25 2.9900 . 2_546 no
C12 Mn2 3.923(3) . . no
C12 P1 3.398(3) . . no
C12 P3 3.041(3) . . no
C12 C14 2.275(5) . . no
C12 C15 2.273(5) . . no
C12 C25 3.426(4) . 2_546 no
C12 H6 2.9600 . 2_446 no
C12 H11 2.1000 . . no
C12 H13 2.0900 . . no
C12 H25 2.8000 . 2_546 no
C13 P1 2.870(3) . . no
C13 C11 2.283(4) . . no
C13 C15 2.278(4) . . no
C13 C25 3.468(4) . 2_546 no
C13 H12 2.0900 . . no
C13 H14 2.0900 . . no
C13 H25 2.7700 . 2_546 no
C14 P1 3.406(3) . . no
C14 P4 3.273(3) . . no
C14 C11 2.275(5) . . no
C14 C12 2.275(5) . . no
C14 C18 3.491(5) . 2_546 no
C14 C21 3.496(5) . . no
C14 C22 3.571(5) . . no
C14 H13 2.0900 . . no
C14 H15 2.1000 . . no
C14 H18 3.0500 . 2_546 no
C14 H21 2.9900 . . no
C14 H25 2.9600 . 2_546 no
C15 Mn5 3.853(3) . . no
C15 P3 3.659(4) . . no
C15 P4 3.086(3) . . no
C15 C12 2.273(5) . . no
C15 C13 2.278(4) . . no
C15 C22 3.566(5) . . no
C15 H11 2.0800 . . no
C15 H14 2.1000 . . no
C15 H22 3.0500 . . no
C15 H25 3.0900 . 2_546 no
C16 P1 2.918(3) . . no
C16 C18 2.273(4) . . no
C16 C19 2.279(4) . . no
C16 H17 2.1000 . . no
C16 H20 2.0900 . . no
C17 P1 3.313(3) . . no
C17 P4 3.341(3) . . no
C17 C19 2.284(5) . . no
C17 C20 2.284(5) . . no
C17 H16 2.0900 . . no
C17 H18 2.1000 . . no
C18 Mn5 3.739(3) . . no
C18 P4 3.014(3) . . no
C18 C14 3.491(5) . 2_556 no
C18 C16 2.273(4) . . no
C18 C20 2.274(5) . . no
C18 C25 3.514(5) . . no
C18 C28 3.414(4) . . no
C18 H17 2.1000 . . no
C18 H19 2.0800 . . no
C18 H22 3.0600 . 2_556 no
C18 H25 3.0100 . . no
C19 P2 2.942(3) . . no
C19 P4 3.645(3) . . no
C19 C10 3.594(4) . 2_456 no
C19 C16 2.279(4) . . no
C19 C17 2.284(5) . . no
C19 C22 3.506(4) . 2_556 no
C19 H10 3.0300 . 2_456 no
C19 H18 2.0800 . . no
C19 H20 2.1100 . . no
C19 H22 2.8400 . 2_556 no
C20 Mn2 4.001(3) . . no
C20 P1 3.529(3) . . no
C20 P2 2.958(3) . . no
C20 O1 3.270(4) . 4_454 no
C20 C17 2.284(5) . . no
C20 C18 2.274(5) . . no
C20 H10 3.0700 . 2_456 no
C20 H16 2.0900 . . no
C20 H19 2.1000 . . no
C20 H22 3.0300 . 2_556 no
C21 P4 3.225(4) . . no
C21 C6 3.537(4) . 1_655 no
C21 C14 3.496(5) . . no
C21 C23 2.285(5) . . no
C21 C24 2.279(4) . . no
C21 C28 3.578(4) . . no
C21 H14 2.8000 . . no
C21 H17 3.0900 . . no
C21 H22 2.1000 . . no
C21 H25 2.0900 . . no
C22 P4 3.644(4) . . no
C22 C10 3.560(4) . 1_655 no
C22 C14 3.571(5) . . no
C22 C15 3.566(5) . . no
C22 C19 3.506(4) . 2_546 no
C22 C24 2.288(4) . . no
C22 C25 2.287(4) . . no
C22 C27 2.971(4) . . no
C22 H10 2.9700 . 1_655 no
C22 H14 3.0300 . . no
C22 H15 3.0100 . . no
C22 H21 2.0900 . . no
C22 H23 2.1100 . . no
C23 C21 2.285(5) . . no
C23 C25 2.285(4) . . no
C23 C27 2.817(4) . . no
C23 C28 3.411(5) . . no
C23 H22 2.1100 . . no
C23 H24 2.0900 . . no
C24 C21 2.279(4) . . no
C24 C22 2.288(4) . . no
C24 C27 3.408(4) . . no
C24 C28 2.801(5) . . no
C24 H6 2.8700 . 1_655 no
C24 H23 2.0900 . . no
C24 H25 2.1000 . . no
C25 P4 3.645(4) . . no
C25 C6 3.351(4) . 1_655 no
C25 C12 3.426(4) . 2_556 no
C25 C13 3.468(4) . 2_556 no
C25 C18 3.514(5) . . no
C25 C22 2.287(4) . . no
C25 C23 2.285(4) . . no
C25 C28 2.918(5) . . no
C25 H6 2.7100 . 1_655 no
C25 H18 2.8500 . . no
C25 H21 2.0900 . . no
C25 H24 2.1000 . . no
C27 P4 2.868(3) . . no
C27 C2 3.517(4) . . no
C27 C3 3.306(4) . . no
C27 C22 2.971(4) . . no
C27 C23 2.817(4) . . no
C27 C24 3.408(4) . . no
C27 C28 2.660(4) . . no
C27 H3 2.7200 . . no
C27 H15 2.8700 . . no
C27 H23 2.9100 . . no
C28 P4 2.863(3) . . no
C28 C3 3.232(5) . . no
C28 C18 3.414(4) . . no
C28 C21 3.578(4) . . no
C28 C23 3.411(5) . . no
C28 C24 2.801(5) . . no
C28 C25 2.918(5) . . no
C28 C27 2.660(4) . . no
C28 H3 2.4400 . . no
C28 H16 3.0100 . 4_555 no
C28 H18 2.6300 . . no
C28 H24 2.9000 . . no
C28 H25 3.1000 . . no
Cl1 P1 3.6715(13) . . no
Cl1 H13 3.1200 . 3_556 no
Cl1 H17 3.0700 . . no
Cl1 H24 3.1300 . 4_454 no
Cl2 C8 3.530(3) . 1_655 no
Cl2 C9 3.420(3) . 1_655 no
C29 O2 3.214(4) . 2_546 no
C29 H13 3.0700 . 3_556 no
H1 O1 2.5200 . 3_557 no
H1 H2 2.5400 . 3_557 no
H2 O1 2.7600 . . no
H2 C1 2.9800 . 3_557 no
H2 C2 2.8900 . 3_557 no
H2 H1 2.5400 . 3_557 no
H2 H2 2.3600 . 3_557 no
H3 Mn5 3.2000 . . no
H3 O2 2.6300 . . no
H3 C27 2.7200 . . no
H3 C28 2.4400 . . no
H6 C12 2.9600 . 2_456 no
H6 C24 2.8700 . 1_455 no
H6 C25 2.7100 . 1_455 no
H6 H12 2.5500 . 2_456 no
H7 C3 2.7400 . 4_454 no
H8 O2 2.8200 . 4_454 no
H8 H29A 2.5400 . 3_556 no
H10 C19 3.0300 . 2_446 no
H10 C20 3.0700 . 2_446 no
H10 C22 2.9700 . 1_455 no
H11 C1 3.0200 . 3_557 no
H11 C2 2.9000 . 3_557 no
H12 H6 2.5500 . 2_446 no
H13 Cl1 3.1200 . 3_556 no
H13 C29 3.0700 . 3_556 no
H14 C21 2.8000 . . no
H14 C22 3.0300 . . no
H14 H21 2.2000 . . no
H15 Mn5 3.3100 . . no
H15 C22 3.0100 . . no
H15 C27 2.8700 . . no
H15 H22 2.4900 . . no
H16 C28 3.0100 . 4_454 no
H17 C21 3.0900 . . no
H17 Cl1 3.0700 . . no
H17 H21 2.5000 . . no
H18 Mn5 3.1100 . . no
H18 O2 2.8700 . . no
H18 C14 3.0500 . 2_556 no
H18 C25 2.8500 . . no
H18 C28 2.6300 . . no
H18 H25 2.3600 . . no
H19 C9 3.0500 . 2_456 no
H19 C10 2.9900 . 2_456 no
H20 O1 2.7200 . 4_454 no
H21 C14 2.9900 . . no
H21 H14 2.2000 . . no
H21 H17 2.5000 . . no
H22 C15 3.0500 . . no
H22 C18 3.0600 . 2_546 no
H22 C19 2.8400 . 2_546 no
H22 C20 3.0300 . 2_546 no
H22 H15 2.4900 . . no
H23 O1 2.8400 . 3_657 no
H24 Cl1 3.1300 . 4_555 no
H25 C11 2.9900 . 2_556 no
H25 C12 2.8000 . 2_556 no
H25 C13 2.7700 . 2_556 no
H25 C14 2.9600 . 2_556 no
H25 C15 3.0900 . 2_556 no
H25 C18 3.0100 . . no
H25 H18 2.3600 . . no
H29A P1 3.0100 . 3_556 no
H29A O2 2.4400 . 2_546 no
H29A H8 2.5400 . 3_556 no

loop_
_geom_hbond_atom_site_label_D
_geom_hbond_atom_site_label_H
_geom_hbond_atom_site_label_A
_geom_hbond_distance_DH
_geom_hbond_distance_HA
_geom_hbond_distance_DA
_geom_hbond_angle_DHA
_geom_hbond_site_symmetry_A
_geom_hbond_publ_flag
C1 H1 O1 0.9300 2.5200 3.450(4) 175.00 3_557 yes
C29 H29A O2 0.9700 2.4400 3.214(4) 137.00 2_546 yes

loop_
_geom_torsion_atom_site_label_1
_geom_torsion_atom_site_label_2
_geom_torsion_atom_site_label_3
_geom_torsion_atom_site_label_4
_geom_torsion
_geom_torsion_site_symmetry_1
_geom_torsion_site_symmetry_2
_geom_torsion_site_symmetry_3
_geom_torsion_site_symmetry_4
_geom_torsion_publ_flag
Mn1 C1 C2 C3 62.44(19) . . . . no
Mn1 C1 C5 C4 -61.6(2) . . . . no
Mn1 C2 C3 C4 61.7(2) . . . . no
Mn1 C3 C4 C5 62.3(2) . . . . no
Mn1 C4 C5 C1 61.9(2) . . . . no
Mn2 C6 C7 C8 62.31(18) . . . . no
Mn2 C6 C10 C9 -61.08(18) . . . . no
Mn2 C7 C8 C9 61.09(18) . . . . no
Mn2 C8 C9 C10 62.48(19) . . . . no
Mn2 C9 C10 C6 61.32(19) . . . . no
Mn3 C11 C12 C13 62.7(2) . . . . no
Mn3 C11 C15 C14 -62.0(2) . . . . no
Mn3 C12 C13 C14 61.7(2) . . . . no
Mn3 C13 C14 C15 62.1(2) . . . . no
Mn3 C14 C15 C11 62.4(2) . . . . no
Mn4 C16 C17 C18 -62.2(2) . . . . no
Mn4 C16 C20 C19 61.8(2) . . . . no
Mn4 C17 C18 C19 -61.9(2) . . . . no
Mn4 C18 C19 C20 -62.1(2) . . . . no
Mn4 C19 C20 C16 -62.2(2) . . . . no
Mn5 C21 C22 C23 -61.1(2) . . . . no
Mn5 C21 C25 C24 61.5(2) . . . . no
Mn5 C22 C23 C24 -61.7(3) . . . . no
Mn5 C23 C24 C25 -61.4(3) . . . . no
Mn5 C24 C25 C21 -62.1(2) . . . . no
P1 Mn2 P2 Mn1 -92.63(3) . . . . no
P1 Mn2 P2 Mn4 -14.55(3) . . . . no
P1 Mn2 P3 Mn1 91.94(3) . . . . no
P1 Mn2 P3 Mn3 13.33(3) . . . . no
P1 Mn2 C6 C7 -11.0(2) . . . . no
P1 Mn2 C6 C10 106.57(19) . . . . no
P1 Mn2 C7 C6 173.08(15) . . . . no
P1 Mn2 C7 C8 55.81(16) . . . . no
P1 Mn2 C8 C7 -125.91(15) . . . . no
P1 Mn2 C8 C9 115.93(15) . . . . no
P1 Mn2 C9 C8 -64.36(15) . . . . no
P1 Mn2 C9 C10 178.67(15) . . . . no
P1 Mn2 C10 C6 -119.95(16) . . . . no
P1 Mn2 C10 C9 -1.9(2) . . . . no
P1 Mn3 P3 Mn1 -91.51(3) . . . . no
P1 Mn3 P3 Mn2 -13.30(3) . . . . no
P1 Mn3 P4 Mn1 93.48(3) . . . . no
P1 Mn3 P4 Mn4 16.32(3) . . . . no
P1 Mn3 P4 Mn5 -123.68(5) . . . . no
P1 Mn3 C11 C12 -5.2(3) . . . . no
P1 Mn3 C11 C15 112.63(18) . . . . no
P1 Mn3 C12 C11 176.51(19) . . . . no
P1 Mn3 C12 C13 59.58(19) . . . . no
P1 Mn3 C13 C12 -120.96(19) . . . . no
P1 Mn3 C13 C14 121.42(17) . . . . no
P1 Mn3 C14 C13 -59.18(17) . . . . no
P1 Mn3 C14 C15 -176.49(16) . . . . no
P1 Mn3 C15 C11 -112.44(18) . . . . no
P1 Mn3 C15 C14 5.2(2) . . . . no
P1 Mn4 P2 Mn1 92.99(3) . . . . no
P1 Mn4 P2 Mn2 14.57(3) . . . . no
P1 Mn4 P4 Mn1 -94.30(3) . . . . no
P1 Mn4 P4 Mn3 -16.37(3) . . . . no
P1 Mn4 P4 Mn5 123.85(5) . . . . no
P1 Mn4 C16 C17 -112.40(17) . . . . no
P1 Mn4 C16 C20 129.2(2) . . . . no
P1 Mn4 C17 C16 67.72(17) . . . . no
P1 Mn4 C17 C18 -175.77(17) . . . . no
P1 Mn4 C18 C17 6.0(2) . . . . no
P1 Mn4 C18 C19 124.19(16) . . . . no
P1 Mn4 C19 C18 -101.8(2) . . . . no
P1 Mn4 C19 C20 15.4(3) . . . . no
P1 Mn4 C20 C16 -53.3(2) . . . . no
P1 Mn4 C20 C19 -170.55(18) . . . . no
P2 Mn1 P3 Mn2 15.80(3) . . . . no
P2 Mn1 P3 Mn3 93.16(3) . . . . no
P2 Mn1 P4 Mn3 -92.02(3) . . . . no
P2 Mn1 P4 Mn4 -12.71(3) . . . . no
P2 Mn1 P4 Mn5 126.99(5) . . . . no
P2 Mn1 C1 C2 -150.50(15) . . . . no
P2 Mn1 C1 C5 -32.5(2) . . . . no
P2 Mn1 C2 C1 51.6(2) . . . . no
P2 Mn1 C2 C3 -65.3(3) . . . . no
P2 Mn1 C3 C2 143.37(17) . . . . no
P2 Mn1 C3 C4 25.3(2) . . . . no
P2 Mn1 C4 C3 -158.34(19) . . . . no
P2 Mn1 C4 C5 84.51(16) . . . . no
P2 Mn1 C5 C1 150.79(19) . . . . no
P2 Mn1 C5 C4 -91.66(16) . . . . no
P2 Mn2 P1 Mn3 94.25(3) . . . . no
P2 Mn2 P1 Mn4 14.59(3) . . . . no
P2 Mn2 P3 Mn1 -15.95(3) . . . . no
P2 Mn2 P3 Mn3 -94.56(3) . . . . no
P2 Mn2 C6 C7 94.67(16) . . . . no
P2 Mn2 C6 C10 -147.81(17) . . . . no
P2 Mn2 C7 C6 -83.26(16) . . . . no
P2 Mn2 C7 C8 159.47(15) . . . . no
P2 Mn2 C8 C7 -24.99(18) . . . . no
P2 Mn2 C8 C9 -143.16(14) . . . . no
P2 Mn2 C9 C8 69.9(2) . . . . no
P2 Mn2 C9 C10 -47.1(2) . . . . no
P2 Mn2 C10 C6 36.33(19) . . . . no
P2 Mn2 C10 C9 154.34(14) . . . . no
P2 Mn4 P1 Mn2 -14.48(3) . . . . no
P2 Mn4 P1 Mn3 -91.47(3) . . . . no
P2 Mn4 P4 Mn1 12.73(3) . . . . no
P2 Mn4 P4 Mn3 90.66(3) . . . . no
P2 Mn4 P4 Mn5 -129.12(5) . . . . no
P2 Mn4 C16 C17 146.43(15) . . . . no
P2 Mn4 C16 C20 28.0(2) . . . . no
P2 Mn4 C17 C16 -59.1(2) . . . . no
P2 Mn4 C17 C18 57.4(2) . . . . no
P2 Mn4 C18 C17 -147.33(16) . . . . no
P2 Mn4 C18 C19 -29.13(19) . . . . no
P2 Mn4 C19 C18 154.23(17) . . . . no
P2 Mn4 C19 C20 -88.52(19) . . . . no
P2 Mn4 C20 C16 -155.37(19) . . . . no
P2 Mn4 C20 C19 87.34(19) . . . . no
P3 Mn1 P2 Mn2 -15.84(3) . . . . no
P3 Mn1 P2 Mn4 -93.89(3) . . . . no
P3 Mn1 P4 Mn3 14.29(3) . . . . no
P3 Mn1 P4 Mn4 93.60(3) . . . . no
P3 Mn1 P4 Mn5 -126.70(5) . . . . no
P3 Mn1 C1 C2 109.82(16) . . . . no
P3 Mn1 C1 C5 -132.21(19) . . . . no
P3 Mn1 C2 C1 -69.13(16) . . . . no
P3 Mn1 C2 C3 173.98(19) . . . . no
P3 Mn1 C3 C2 -8.2(3) . . . . no
P3 Mn1 C3 C4 -126.26(17) . . . . no
P3 Mn1 C4 C3 96.8(2) . . . . no
P3 Mn1 C4 C5 -20.4(2) . . . . no
P3 Mn1 C5 C1 49.9(2) . . . . no
P3 Mn1 C5 C4 167.47(15) . . . . no
P3 Mn2 P1 Mn3 -13.32(3) . . . . no
P3 Mn2 P1 Mn4 -92.98(3) . . . . no
P3 Mn2 P2 Mn1 15.96(3) . . . . no
P3 Mn2 P2 Mn4 94.03(3) . . . . no
P3 Mn2 C6 C7 -163.20(15) . . . . no
P3 Mn2 C6 C10 -45.68(18) . . . . no
P3 Mn2 C7 C6 28.6(2) . . . . no
P3 Mn2 C7 C8 -88.72(19) . . . . no
P3 Mn2 C8 C7 131.95(14) . . . . no
P3 Mn2 C8 C9 13.79(19) . . . . no
P3 Mn2 C9 C8 -169.47(15) . . . . no
P3 Mn2 C9 C10 73.56(16) . . . . no
P3 Mn2 C10 C6 137.14(17) . . . . no
P3 Mn2 C10 C9 -104.84(16) . . . . no
P3 Mn3 P1 Mn2 13.26(3) . . . . no
P3 Mn3 P1 Mn4 90.99(3) . . . . no
P3 Mn3 P4 Mn1 -14.36(3) . . . . no
P3 Mn3 P4 Mn4 -91.52(3) . . . . no
P3 Mn3 P4 Mn5 128.48(5) . . . . no
P3 Mn3 C11 C12 96.6(2) . . . . no
P3 Mn3 C11 C15 -145.62(17) . . . . no
P3 Mn3 C12 C11 -79.6(2) . . . . no
P3 Mn3 C12 C13 163.46(18) . . . . no
P3 Mn3 C13 C12 -19.9(2) . . . . no
P3 Mn3 C13 C14 -137.50(15) . . . . no
P3 Mn3 C14 C13 74.8(2) . . . . no
P3 Mn3 C14 C15 -42.5(2) . . . . no
P3 Mn3 C15 C11 37.06(18) . . . . no
P3 Mn3 C15 C14 154.72(16) . . . . no
P4 Mn1 P2 Mn2 90.78(3) . . . . no
P4 Mn1 P2 Mn4 12.73(3) . . . . no
P4 Mn1 P3 Mn2 -91.63(3) . . . . no
P4 Mn1 P3 Mn3 -14.27(3) . . . . no
P4 Mn1 C1 C2 10.1(2) . . . . no
P4 Mn1 C1 C5 128.07(18) . . . . no
P4 Mn1 C2 C1 -173.21(15) . . . . no
P4 Mn1 C2 C3 69.9(2) . . . . no
P4 Mn1 C3 C2 -112.54(19) . . . . no
P4 Mn1 C3 C4 129.37(18) . . . . no
P4 Mn1 C4 C3 -55.24(19) . . . . no
P4 Mn1 C4 C5 -172.39(15) . . . . no
P4 Mn1 C5 C1 -104.2(2) . . . . no
P4 Mn1 C5 C4 13.4(3) . . . . no
P4 Mn3 P1 Mn2 -94.13(3) . . . . no
P4 Mn3 P1 Mn4 -16.41(3) . . . . no
P4 Mn3 P3 Mn1 14.47(3) . . . . no
P4 Mn3 P3 Mn2 92.68(3) . . . . no
P4 Mn3 C11 C12 -162.49(18) . . . . no
P4 Mn3 C11 C15 -44.68(19) . . . . no
P4 Mn3 C12 C11 34.4(3) . . . . no
P4 Mn3 C12 C13 -82.5(2) . . . . no
P4 Mn3 C13 C12 141.35(17) . . . . no
P4 Mn3 C13 C14 23.7(2) . . . . no
P4 Mn3 C14 C13 -162.29(16) . . . . no
P4 Mn3 C14 C15 80.40(17) . . . . no
P4 Mn3 C15 C11 141.21(17) . . . . no
P4 Mn3 C15 C14 -101.13(17) . . . . no
P4 Mn4 P1 Mn2 93.33(3) . . . . no
P4 Mn4 P1 Mn3 16.34(3) . . . . no
P4 Mn4 P2 Mn1 -12.84(3) . . . . no
P4 Mn4 P2 Mn2 -91.26(3) . . . . no
P4 Mn4 C16 C17 -13.2(2) . . . . no
P4 Mn4 C16 C20 -131.57(18) . . . . no
P4 Mn4 C17 C16 170.69(16) . . . . no
P4 Mn4 C17 C18 -72.80(18) . . . . no
P4 Mn4 C18 C17 108.64(18) . . . . no
P4 Mn4 C18 C19 -133.15(17) . . . . no
P4 Mn4 C19 C18 51.35(18) . . . . no
P4 Mn4 C19 C20 168.60(18) . . . . no
P4 Mn4 C20 C16 96.9(2) . . . . no
P4 Mn4 C20 C19 -20.4(3) . . . . no
P4 Mn5 C21 C22 -120.25(19) . . . . no
P4 Mn5 C21 C25 120.92(18) . . . . no
P4 Mn5 C22 C21 67.5(2) . . . . no
P4 Mn5 C22 C23 -175.13(16) . . . . no
P4 Mn5 C23 C22 9.0(3) . . . . no
P4 Mn5 C23 C24 126.59(18) . . . . no
P4 Mn5 C24 C23 -126.1(2) . . . . no
P4 Mn5 C24 C25 -8.0(3) . . . . no
P4 Mn5 C25 C21 -66.9(2) . . . . no
P4 Mn5 C25 C24 175.69(15) . . . . no
C1 Mn1 P2 Mn2 -102.31(9) . . . . no
C1 Mn1 P2 Mn4 179.64(9) . . . . no
C1 Mn1 P3 Mn2 130.39(9) . . . . no
C1 Mn1 P3 Mn3 -152.25(9) . . . . no
C1 Mn1 P4 Mn3 105.93(12) . . . . no
C1 Mn1 P4 Mn4 -174.76(12) . . . . no
C1 Mn1 P4 Mn5 -35.06(14) . . . . no
C1 Mn1 C2 C3 -116.9(3) . . . . no
C1 Mn1 C3 C2 38.0(2) . . . . no
C1 Mn1 C3 C4 -80.1(2) . . . . no
C1 Mn1 C4 C3 79.9(2) . . . . no
C1 Mn1 C4 C5 -37.22(18) . . . . no
C1 Mn1 C5 C4 117.6(3) . . . . no
C1 C2 C3 Mn1 -62.54(19) . . . . no
C1 C2 C3 C4 -0.9(3) . . . . no
C2 Mn1 P2 Mn2 -134.66(17) . . . . no
C2 Mn1 P2 Mn4 147.29(17) . . . . no
C2 Mn1 P3 Mn2 165.92(10) . . . . no
C2 Mn1 P3 Mn3 -116.72(10) . . . . no
C2 Mn1 P4 Mn3 112.24(8) . . . . no
C2 Mn1 P4 Mn4 -168.45(8) . . . . no
C2 Mn1 P4 Mn5 -28.75(10) . . . . no
C2 Mn1 C1 C5 118.0(3) . . . . no
C2 Mn1 C3 C4 -118.1(3) . . . . no
C2 Mn1 C4 C3 37.18(19) . . . . no
C2 Mn1 C4 C5 -79.96(19) . . . . no
C2 Mn1 C5 C1 -37.48(19) . . . . no
C2 Mn1 C5 C4 80.08(19) . . . . no
C2 C1 C5 Mn1 61.3(2) . . . . no
C2 C1 C5 C4 -0.3(3) . . . . no
C2 C3 C4 Mn1 -61.56(19) . . . . no
C2 C3 C4 C5 0.7(3) . . . . no
C3 Mn1 P2 Mn2 -174.82(11) . . . . no
C3 Mn1 P2 Mn4 107.13(11) . . . . no
C3 Mn1 P3 Mn2 170.93(13) . . . . no
C3 Mn1 P3 Mn3 -111.71(13) . . . . no
C3 Mn1 P4 Mn3 147.38(8) . . . . no
C3 Mn1 P4 Mn4 -133.31(8) . . . . no
C3 Mn1 P4 Mn5 6.39(9) . . . . no
C3 Mn1 C1 C2 -37.76(17) . . . . no
C3 Mn1 C1 C5 80.2(2) . . . . no
C3 Mn1 C2 C1 116.9(3) . . . . no
C3 Mn1 C4 C5 -117.2(3) . . . . no
C3 Mn1 C5 C1 -80.0(2) . . . . no
C3 Mn1 C5 C4 37.60(17) . . . . no
C3 C4 C5 Mn1 -62.1(2) . . . . no
C3 C4 C5 C1 -0.2(3) . . . . no
C4 Mn1 P2 Mn2 -159.64(10) . . . . no
C4 Mn1 P2 Mn4 122.31(10) . . . . no
C4 Mn1 P3 Mn2 115.25(15) . . . . no
C4 Mn1 P3 Mn3 -167.40(15) . . . . no
C4 Mn1 P4 Mn3 177.60(8) . . . . no
C4 Mn1 P4 Mn4 -103.09(8) . . . . no
C4 Mn1 P4 Mn5 36.61(10) . . . . no
C4 Mn1 C1 C2 -80.26(19) . . . . no
C4 Mn1 C1 C5 37.71(19) . . . . no
C4 Mn1 C2 C1 79.7(2) . . . . no
C4 Mn1 C2 C3 -37.2(2) . . . . no
C4 Mn1 C3 C2 118.1(3) . . . . no
C4 Mn1 C5 C1 -117.6(3) . . . . no
C5 Mn1 P2 Mn2 -121.55(9) . . . . no
C5 Mn1 P2 Mn4 160.40(9) . . . . no
C5 Mn1 P3 Mn2 102.32(9) . . . . no
C5 Mn1 P3 Mn3 179.68(8) . . . . no
C5 Mn1 P4 Mn3 168.88(15) . . . . no
C5 Mn1 P4 Mn4 -111.81(15) . . . . no
C5 Mn1 P4 Mn5 27.89(17) . . . . no
C5 Mn1 C1 C2 -118.0(3) . . . . no
C5 Mn1 C2 C1 37.00(17) . . . . no
C5 Mn1 C2 C3 -79.9(2) . . . . no
C5 Mn1 C3 C2 80.2(2) . . . . no
C5 Mn1 C3 C4 -37.87(19) . . . . no
C5 Mn1 C4 C3 117.2(3) . . . . no
C5 C1 C2 Mn1 -61.7(2) . . . . no
C5 C1 C2 C3 0.7(3) . . . . no
C6 Mn2 P1 Mn3 -166.39(13) . . . . no
C6 Mn2 P1 Mn4 113.95(13) . . . . no
C6 Mn2 P2 Mn1 124.94(8) . . . . no
C6 Mn2 P2 Mn4 -156.99(8) . . . . no
C6 Mn2 P3 Mn1 -105.28(9) . . . . no
C6 Mn2 P3 Mn3 176.11(9) . . . . no
C6 Mn2 C7 C8 -117.3(2) . . . . no
C6 Mn2 C8 C7 38.01(16) . . . . no
C6 Mn2 C8 C9 -80.16(17) . . . . no
C6 Mn2 C9 C8 80.07(17) . . . . no
C6 Mn2 C9 C10 -36.90(17) . . . . no
C6 Mn2 C10 C9 118.0(3) . . . . no
C6 C7 C8 Mn2 -61.86(18) . . . . no
C6 C7 C8 C9 -0.8(3) . . . . no
C7 Mn2 P1 Mn3 -173.35(8) . . . . no
C7 Mn2 P1 Mn4 106.99(8) . . . . no
C7 Mn2 P2 Mn1 163.05(7) . . . . no
C7 Mn2 P2 Mn4 -118.87(7) . . . . no
C7 Mn2 P3 Mn1 -123.59(14) . . . . no
C7 Mn2 P3 Mn3 157.81(14) . . . . no
C7 Mn2 C6 C10 117.5(2) . . . . no
C7 Mn2 C8 C9 -118.2(2) . . . . no
C7 Mn2 C9 C8 37.06(15) . . . . no
C7 Mn2 C9 C10 -79.91(18) . . . . no
C7 Mn2 C10 C6 -37.93(17) . . . . no
C7 Mn2 C10 C9 80.08(18) . . . . no
C7 C6 C10 Mn2 61.90(18) . . . . no
C7 C6 C10 C9 0.8(3) . . . . no
C7 C8 C9 Mn2 -61.21(18) . . . . no
C7 C8 C9 C10 1.3(3) . . . . no
C8 Mn2 P1 Mn3 -142.66(8) . . . . no
C8 Mn2 P1 Mn4 137.68(8) . . . . no
C8 Mn2 P2 Mn1 178.02(9) . . . . no
C8 Mn2 P2 Mn4 -103.91(9) . . . . no
C8 Mn2 P3 Mn1 -176.46(9) . . . . no
C8 Mn2 P3 Mn3 104.93(10) . . . . no
C8 Mn2 C6 C7 -37.42(17) . . . . no
C8 Mn2 C6 C10 80.11(19) . . . . no
C8 Mn2 C7 C6 117.3(2) . . . . no
C8 Mn2 C9 C10 -117.0(2) . . . . no
C8 Mn2 C10 C6 -80.29(19) . . . . no
C8 Mn2 C10 C9 37.72(17) . . . . no
C8 C9 C10 Mn2 -62.61(18) . . . . no
C8 C9 C10 C6 -1.3(3) . . . . no
C9 Mn2 P1 Mn3 -108.72(8) . . . . no
C9 Mn2 P1 Mn4 171.62(8) . . . . no
C9 Mn2 P2 Mn1 134.06(15) . . . . no
C9 Mn2 P2 Mn4 -147.87(15) . . . . no
C9 Mn2 P3 Mn1 -168.04(8) . . . . no
C9 Mn2 P3 Mn3 113.35(7) . . . . no
C9 Mn2 C6 C7 -79.94(18) . . . . no
C9 Mn2 C6 C10 37.59(18) . . . . no
C9 Mn2 C7 C6 80.04(18) . . . . no
C9 Mn2 C7 C8 -37.22(16) . . . . no
C9 Mn2 C8 C7 118.2(2) . . . . no
C9 Mn2 C10 C6 -118.0(3) . . . . no
C10 Mn2 P1 Mn3 -107.51(12) . . . . no
C10 Mn2 P1 Mn4 172.83(12) . . . . no
C10 Mn2 P2 Mn1 103.74(9) . . . . no
C10 Mn2 P2 Mn4 -178.19(9) . . . . no
C10 Mn2 P3 Mn1 -131.32(8) . . . . no
C10 Mn2 P3 Mn3 150.07(8) . . . . no
C10 Mn2 C6 C7 -117.5(2) . . . . no
C10 Mn2 C7 C6 37.14(17) . . . . no
C10 Mn2 C7 C8 -80.13(17) . . . . no
C10 Mn2 C8 C7 80.12(17) . . . . no
C10 Mn2 C8 C9 -38.04(16) . . . . no
C10 Mn2 C9 C8 117.0(2) . . . . no
C10 C6 C7 Mn2 -62.35(19) . . . . no
C10 C6 C7 C8 0.0(3) . . . . no
C11 Mn3 P1 Mn2 106.41(15) . . . . no
C11 Mn3 P1 Mn4 -175.86(15) . . . . no
C11 Mn3 P3 Mn1 130.34(8) . . . . no
C11 Mn3 P3 Mn2 -151.45(8) . . . . no
C11 Mn3 P4 Mn1 -101.61(10) . . . . no
C11 Mn3 P4 Mn4 -178.78(10) . . . . no
C11 Mn3 P4 Mn5 41.23(12) . . . . no
C11 Mn3 C12 C13 -116.9(3) . . . . no
C11 Mn3 C13 C12 37.95(19) . . . . no
C11 Mn3 C13 C14 -79.67(19) . . . . no
C11 Mn3 C14 C13 80.25(18) . . . . no
C11 Mn3 C14 C15 -37.06(18) . . . . no
C11 Mn3 C15 C14 117.7(3) . . . . no
C11 C12 C13 Mn3 -62.7(2) . . . . no
C11 C12 C13 C14 -1.1(3) . . . . no
C12 Mn3 P1 Mn2 103.17(10) . . . . no
C12 Mn3 P1 Mn4 -179.11(10) . . . . no
C12 Mn3 P3 Mn1 168.03(8) . . . . no
C12 Mn3 P3 Mn2 -113.76(8) . . . . no
C12 Mn3 P4 Mn1 -124.58(19) . . . . no
C12 Mn3 P4 Mn4 158.26(19) . . . . no
C12 Mn3 P4 Mn5 18.3(2) . . . . no
C12 Mn3 C11 C15 117.8(3) . . . . no
C12 Mn3 C13 C14 -117.6(3) . . . . no
C12 Mn3 C14 C13 37.44(17) . . . . no
C12 Mn3 C14 C15 -79.87(19) . . . . no
C12 Mn3 C15 C11 -37.61(17) . . . . no
C12 Mn3 C15 C14 80.05(19) . . . . no
C12 C11 C15 Mn3 61.2(2) . . . . no
C12 C11 C15 C14 -0.9(3) . . . . no
C12 C13 C14 Mn3 -61.6(2) . . . . no
C12 C13 C14 C15 0.5(3) . . . . no
C13 Mn3 P1 Mn2 135.44(10) . . . . no
C13 Mn3 P1 Mn4 -146.83(10) . . . . no
C13 Mn3 P3 Mn1 -179.96(10) . . . . no
C13 Mn3 P3 Mn2 -101.75(10) . . . . no
C13 Mn3 P4 Mn1 -178.28(10) . . . . no
C13 Mn3 P4 Mn4 104.55(10) . . . . no
C13 Mn3 P4 Mn5 -35.44(12) . . . . no
C13 Mn3 C11 C12 -37.7(2) . . . . no
C13 Mn3 C11 C15 80.1(2) . . . . no
C13 Mn3 C12 C11 116.9(3) . . . . no
C13 Mn3 C14 C15 -117.3(3) . . . . no
C13 Mn3 C15 C11 -80.14(19) . . . . no
C13 Mn3 C15 C14 37.52(18) . . . . no
C13 C14 C15 Mn3 -62.2(2) . . . . no
C13 C14 C15 C11 0.2(3) . . . . no
C14 Mn3 P1 Mn2 167.51(9) . . . . no
C14 Mn3 P1 Mn4 -114.76(9) . . . . no
C14 Mn3 P3 Mn1 135.24(14) . . . . no
C14 Mn3 P3 Mn2 -146.55(14) . . . . no
C14 Mn3 P4 Mn1 -163.98(8) . . . . no
C14 Mn3 P4 Mn4 118.85(8) . . . . no
C14 Mn3 P4 Mn5 -21.14(9) . . . . no
C14 Mn3 C11 C12 -80.2(2) . . . . no
C14 Mn3 C11 C15 37.60(18) . . . . no
C14 Mn3 C12 C11 79.6(2) . . . . no
C14 Mn3 C12 C13 -37.38(19) . . . . no
C14 Mn3 C13 C12 117.6(3) . . . . no
C14 Mn3 C15 C11 -117.7(3) . . . . no
C15 Mn3 P1 Mn2 164.26(13) . . . . no
C15 Mn3 P1 Mn4 -118.02(13) . . . . no
C15 Mn3 P3 Mn1 108.70(9) . . . . no
C15 Mn3 P3 Mn2 -173.09(9) . . . . no
C15 Mn3 P4 Mn1 -126.80(9) . . . . no
C15 Mn3 P4 Mn4 156.03(9) . . . . no
C15 Mn3 P4 Mn5 16.04(10) . . . . no
C15 Mn3 C11 C12 -117.8(3) . . . . no
C15 Mn3 C12 C11 36.9(2) . . . . no
C15 Mn3 C12 C13 -80.0(2) . . . . no
C15 Mn3 C13 C12 80.0(2) . . . . no
C15 Mn3 C13 C14 -37.67(17) . . . . no
C15 Mn3 C14 C13 117.3(3) . . . . no
C15 C11 C12 Mn3 -61.5(2) . . . . no
C15 C11 C12 C13 1.2(3) . . . . no
C16 Mn4 P1 Mn2 -131.73(10) . . . . no
C16 Mn4 P1 Mn3 151.28(10) . . . . no
C16 Mn4 P2 Mn1 -178.21(10) . . . . no
C16 Mn4 P2 Mn2 103.37(10) . . . . no
C16 Mn4 P4 Mn1 174.24(12) . . . . no
C16 Mn4 P4 Mn3 -107.83(12) . . . . no
C16 Mn4 P4 Mn5 32.39(13) . . . . no
C16 Mn4 C17 C18 116.5(3) . . . . no
C16 Mn4 C18 C17 -37.99(18) . . . . no
C16 Mn4 C18 C19 80.21(19) . . . . no
C16 Mn4 C19 C18 -79.9(2) . . . . no
C16 Mn4 C19 C20 37.4(2) . . . . no
C16 Mn4 C20 C19 -117.3(3) . . . . no
C16 C17 C18 Mn4 62.6(2) . . . . no
C16 C17 C18 C19 0.8(4) . . . . no
C17 Mn4 P1 Mn2 -166.59(9) . . . . no
C17 Mn4 P1 Mn3 116.42(9) . . . . no
C17 Mn4 P2 Mn1 -141.63(15) . . . . no
C17 Mn4 P2 Mn2 139.95(15) . . . . no
C17 Mn4 P4 Mn1 166.13(8) . . . . no
C17 Mn4 P4 Mn3 -115.94(8) . . . . no
C17 Mn4 P4 Mn5 24.28(9) . . . . no
C17 Mn4 C16 C20 -118.4(3) . . . . no
C17 Mn4 C18 C19 118.2(3) . . . . no
C17 Mn4 C19 C18 -37.35(18) . . . . no
C17 Mn4 C19 C20 79.9(2) . . . . no
C17 Mn4 C20 C16 37.12(19) . . . . no
C17 Mn4 C20 C19 -80.2(2) . . . . no
C17 C16 C20 Mn4 -61.1(2) . . . . no
C17 C16 C20 C19 0.6(4) . . . . no
C17 C18 C19 Mn4 61.8(2) . . . . no
C17 C18 C19 C20 -0.4(4) . . . . no
C18 Mn4 P1 Mn2 -170.30(12) . . . . no
C18 Mn4 P1 Mn3 112.71(12) . . . . no
C18 Mn4 P2 Mn1 -105.89(9) . . . . no
C18 Mn4 P2 Mn2 175.69(9) . . . . no
C18 Mn4 P4 Mn1 130.02(9) . . . . no
C18 Mn4 P4 Mn3 -152.05(9) . . . . no
C18 Mn4 P4 Mn5 -11.83(10) . . . . no
C18 Mn4 C16 C17 38.20(18) . . . . no
C18 Mn4 C16 C20 -80.2(2) . . . . no
C18 Mn4 C17 C16 -116.5(3) . . . . no
C18 Mn4 C19 C20 117.3(3) . . . . no
C18 Mn4 C20 C16 79.9(2) . . . . no
C18 Mn4 C20 C19 -37.4(2) . . . . no
C18 C19 C20 Mn4 62.1(2) . . . . no
C18 C19 C20 C16 -0.2(3) . . . . no
C19 Mn4 P1 Mn2 -112.09(17) . . . . no
C19 Mn4 P1 Mn3 170.92(17) . . . . no
C19 Mn4 P2 Mn1 -123.24(8) . . . . no
C19 Mn4 P2 Mn2 158.34(8) . . . . no
C19 Mn4 P4 Mn1 101.54(10) . . . . no
C19 Mn4 P4 Mn3 179.47(10) . . . . no
C19 Mn4 P4 Mn5 -40.30(11) . . . . no
C19 Mn4 C16 C17 80.5(2) . . . . no
C19 Mn4 C16 C20 -37.9(2) . . . . no
C19 Mn4 C17 C16 -79.62(19) . . . . no
C19 Mn4 C17 C18 36.89(18) . . . . no
C19 Mn4 C18 C17 -118.2(3) . . . . no
C19 Mn4 C20 C16 117.3(3) . . . . no
C20 Mn4 P1 Mn2 -102.26(10) . . . . no
C20 Mn4 P1 Mn3 -179.25(10) . . . . no
C20 Mn4 P2 Mn1 -161.49(9) . . . . no
C20 Mn4 P2 Mn2 120.09(9) . . . . no
C20 Mn4 P4 Mn1 114.84(17) . . . . no
C20 Mn4 P4 Mn3 -167.23(17) . . . . no
C20 Mn4 P4 Mn5 -27.00(19) . . . . no
C20 Mn4 C16 C17 118.4(3) . . . . no
C20 Mn4 C17 C16 -36.85(17) . . . . no
C20 Mn4 C17 C18 79.66(19) . . . . no
C20 Mn4 C18 C17 -80.30(19) . . . . no
C20 Mn4 C18 C19 37.91(17) . . . . no
C20 Mn4 C19 C18 -117.3(3) . . . . no
C20 C16 C17 Mn4 61.3(2) . . . . no
C20 C16 C17 C18 -0.9(4) . . . . no
C21 Mn5 P4 Mn1 178.30(9) . . . . no
C21 Mn5 P4 Mn3 56.97(9) . . . . no
C21 Mn5 P4 Mn4 -62.28(9) . . . . no
C21 Mn5 C22 C23 117.3(3) . . . . no
C21 Mn5 C23 C22 -37.57(18) . . . . no
C21 Mn5 C23 C24 80.0(2) . . . . no
C21 Mn5 C24 C23 -80.5(2) . . . . no
C21 Mn5 C24 C25 37.56(17) . . . . no
C21 Mn5 C25 C24 -117.4(3) . . . . no
C21 C22 C23 Mn5 61.7(2) . . . . no
C21 C22 C23 C24 0.0(4) . . . . no
C22 Mn5 P4 Mn1 143.43(10) . . . . no
C22 Mn5 P4 Mn3 22.10(11) . . . . no
C22 Mn5 P4 Mn4 -97.15(10) . . . . no
C22 Mn5 C21 C25 -118.8(3) . . . . no
C22 Mn5 C23 C24 117.6(3) . . . . no
C22 Mn5 C24 C23 -37.95(19) . . . . no
C22 Mn5 C24 C25 80.14(19) . . . . no
C22 Mn5 C25 C21 36.94(19) . . . . no
C22 Mn5 C25 C24 -80.4(2) . . . . no
C22 C21 C25 Mn5 -60.8(3) . . . . no
C22 C21 C25 C24 0.7(4) . . . . no
C22 C23 C24 Mn5 61.9(3) . . . . no
C22 C23 C24 C25 0.4(4) . . . . no
C23 Mn5 P4 Mn1 137.41(18) . . . . no
C23 Mn5 P4 Mn3 16.1(2) . . . . no
C23 Mn5 P4 Mn4 -103.17(19) . . . . no
C23 Mn5 C21 C22 38.12(19) . . . . no
C23 Mn5 C21 C25 -80.7(2) . . . . no
C23 Mn5 C22 C21 -117.3(3) . . . . no
C23 Mn5 C24 C25 118.1(3) . . . . no
C23 Mn5 C25 C21 80.1(2) . . . . no
C23 Mn5 C25 C24 -37.29(18) . . . . no
C23 C24 C25 Mn5 61.4(3) . . . . no
C23 C24 C25 C21 -0.7(4) . . . . no
C24 Mn5 P4 Mn1 -141.72(17) . . . . no
C24 Mn5 P4 Mn3 96.95(18) . . . . no
C24 Mn5 P4 Mn4 -22.30(19) . . . . no
C24 Mn5 C21 C22 80.8(2) . . . . no
C24 Mn5 C21 C25 -37.98(19) . . . . no
C24 Mn5 C22 C21 -79.8(2) . . . . no
C24 Mn5 C22 C23 37.50(18) . . . . no
C24 Mn5 C23 C22 -117.6(3) . . . . no
C24 Mn5 C25 C21 117.4(3) . . . . no
C25 Mn5 P4 Mn1 -147.06(10) . . . . no
C25 Mn5 P4 Mn3 91.61(10) . . . . no
C25 Mn5 P4 Mn4 -27.64(10) . . . . no
C25 Mn5 C21 C22 118.8(3) . . . . no
C25 Mn5 C22 C21 -36.88(19) . . . . no
C25 Mn5 C22 C23 80.5(2) . . . . no
C25 Mn5 C23 C22 -80.0(2) . . . . no
C25 Mn5 C23 C24 37.54(18) . . . . no
C25 Mn5 C24 C23 -118.1(3) . . . . no
C25 C21 C22 Mn5 60.6(2) . . . . no
C25 C21 C22 C23 -0.5(4) . . . . no
C27 Mn5 P4 Mn1 45.50(11) . . . . no
C27 Mn5 P4 Mn3 -75.83(10) . . . . no
C27 Mn5 P4 Mn4 164.92(10) . . . . no
C27 Mn5 C21 C22 -27.4(3) . . . . no
C27 Mn5 C21 C25 -146.2(2) . . . . no
C27 Mn5 C22 C21 160.1(2) . . . . no
C27 Mn5 C22 C23 -82.6(2) . . . . no
C27 Mn5 C23 C22 100.5(2) . . . . no
C27 Mn5 C23 C24 -142.0(2) . . . . no
C27 Mn5 C24 C23 45.6(2) . . . . no
C27 Mn5 C24 C25 163.63(18) . . . . no
C27 Mn5 C25 C21 81.3(4) . . . . no
C27 Mn5 C25 C24 -36.1(4) . . . . no
C28 Mn5 P4 Mn1 -51.32(11) . . . . no
C28 Mn5 P4 Mn3 -172.65(10) . . . . no
C28 Mn5 P4 Mn4 68.10(11) . . . . no
C28 Mn5 C21 C22 147.4(2) . . . . no
C28 Mn5 C21 C25 28.5(3) . . . . no
C28 Mn5 C22 C21 -75.6(4) . . . . no
C28 Mn5 C22 C23 41.7(4) . . . . no
C28 Mn5 C23 C22 -160.84(18) . . . . no
C28 Mn5 C23 C24 -43.3(2) . . . . no
C28 Mn5 C24 C23 143.8(2) . . . . no
C28 Mn5 C24 C25 -98.07(19) . . . . no
C28 Mn5 C25 C21 -158.5(2) . . . . no
C28 Mn5 C25 C24 84.1(2) . . . . no
